data_4122280
loop_
_publ_author_name
'Sattler, Aaron'
'VanderVelde, David G.'
'Labinger, Jay A.'
'Bercaw, John E.'

_publ_section_title
;
 Lewis Acid promoted titanium alkylidene formation: off-cycle
 intermediates relevant to olefin trimerization catalysis.
;
_journal_issue 30
_journal_name_full 'Journal of the American Chemical Society'
_journal_page_first 10790
_journal_page_last 10800
_journal_paper_doi 10.1021/ja5055687
_journal_volume 136
_journal_year 2014
_chemical_formula_sum 'C45 H69 N O2 Si2 Ti'
_chemical_formula_weight 760.09
_chemical_name_systematic
; 
 ? 
;
_space_group_crystal_system triclinic
_space_group_IT_number 2
_space_group_name_Hall '-P 1'
_space_group_name_H-M_alt 'P -1'
_symmetry_space_group_name_Hall '-P 1'
_symmetry_space_group_name_H-M 'P -1'
_atom_sites_solution_hydrogens mixed
_audit_creation_method SHELXL-2014
_cell_angle_alpha 97.266(3)
_cell_angle_beta 97.906(3)
_cell_angle_gamma 100.804(3)
_cell_formula_units_Z 2
_cell_length_a 9.6385(5)
_cell_length_b 11.1526(6)
_cell_length_c 20.9436(12)
_cell_measurement_reflns_used 9940
_cell_measurement_temperature 100(2)
_cell_measurement_theta_max 33.15
_cell_measurement_theta_min 2.51
_cell_volume 2163.4(2)
_computing_cell_refinement 'Bruker SAINT'
_computing_data_collection 'Bruker APEX2'
_computing_data_reduction 'Bruker SAINT'
_computing_molecular_graphics 'Bruker SHELXTL'
_computing_publication_material 'Bruker SHELXTL'
_computing_structure_refinement 'SHELXL-2014 (Sheldrick, 2014)'
_computing_structure_solution 'SHELXS-97 (Sheldrick 2008)'
_diffrn_ambient_temperature 100(2)
_diffrn_measured_fraction_theta_full 1.000
_diffrn_measured_fraction_theta_max 0.979
_diffrn_measurement_device_type 'Bruker APEX-II CCD'
_diffrn_measurement_method '\f and \w scans'
_diffrn_radiation_type MoK\a
_diffrn_radiation_wavelength 0.71073
_diffrn_reflns_av_R_equivalents 0.0529
_diffrn_reflns_av_unetI/netI 0.0467
_diffrn_reflns_Laue_measured_fraction_full 1.000
_diffrn_reflns_Laue_measured_fraction_max 0.979
_diffrn_reflns_limit_h_max 14
_diffrn_reflns_limit_h_min -14
_diffrn_reflns_limit_k_max 17
_diffrn_reflns_limit_k_min -17
_diffrn_reflns_limit_l_max 31
_diffrn_reflns_limit_l_min -32
_diffrn_reflns_number 97117
_diffrn_reflns_point_group_measured_fraction_full 1.000
_diffrn_reflns_point_group_measured_fraction_max 0.979
_diffrn_reflns_theta_full 25.242
_diffrn_reflns_theta_max 33.142
_diffrn_reflns_theta_min 1.882
_exptl_absorpt_coefficient_mu 0.289
_exptl_absorpt_correction_T_max 0.7470
_exptl_absorpt_correction_T_min 0.6937
_exptl_absorpt_correction_type empirical
_exptl_absorpt_process_details SADABS
_exptl_crystal_colour yellow
_exptl_crystal_density_diffrn 1.167
_exptl_crystal_description plate
_exptl_crystal_F_000 824
_exptl_crystal_size_max 0.600
_exptl_crystal_size_mid 0.500
_exptl_crystal_size_min 0.100
_refine_diff_density_max 1.172
_refine_diff_density_min -0.601
_refine_diff_density_rms 0.071
_refine_ls_extinction_method none
_refine_ls_goodness_of_fit_ref 1.023
_refine_ls_hydrogen_treatment mixed
_refine_ls_matrix_type full
_refine_ls_number_parameters 487
_refine_ls_number_reflns 16165
_refine_ls_number_restraints 0
_refine_ls_restrained_S_all 1.023
_refine_ls_R_factor_all 0.0744
_refine_ls_R_factor_gt 0.0469
_refine_ls_shift/su_max 0.001
_refine_ls_shift/su_mean 0.000
_refine_ls_structure_factor_coef Fsqd
_refine_ls_weighting_details 'w=1/[\s^2^(Fo^2^)+(0.0635P)^2^+0.7918P] where P=(Fo^2^+2Fc^2^)/3'
_refine_ls_weighting_scheme calc
_refine_ls_wR_factor_gt 0.1145
_refine_ls_wR_factor_ref 0.1280
_reflns_Friedel_coverage 0.000
_reflns_number_gt 11982
_reflns_number_total 16165
_reflns_threshold_expression 'I > 2\s(I)'
_cod_data_source_file ja5055687_si_004.cif
_cod_data_source_block SIMES10
_cod_depositor_comments 'Adding full bibliography for 4122278--4122281.cif.'
_cod_database_code 4122280
_shelx_space_group_comment
; 
The symmetry employed for this shelxl refinement is uniquely defined 
by the following loop, which should always be used as a source of 
symmetry information in preference to the above space-group names. 
They are only intended as comments. 
;
_shelx_estimated_absorpt_t_min 0.846
_shelx_estimated_absorpt_t_max 0.972
_shelxl_version_number 2014-2

loop_
_space_group_symop_operation_xyz
'x, y, z'
'-x, -y, -z'

loop_
_atom_site_label
_atom_site_type_symbol
_atom_site_fract_x
_atom_site_fract_y
_atom_site_fract_z
_atom_site_U_iso_or_equiv
_atom_site_adp_type
_atom_site_occupancy
_atom_site_site_symmetry_order
_atom_site_calc_flag
_atom_site_refinement_flags_posn
_atom_site_refinement_flags_adp
Ti Ti 0.45724(2) -0.12389(2) 0.21559(2) 0.01188(5) Uani 1 1 d . .
Si1 Si 0.33524(6) -0.42872(4) 0.13684(2) 0.02891(11) Uani 1 1 d . .
Si2 Si 0.77668(4) -0.08987(4) 0.31315(2) 0.01626(8) Uani 1 1 d . .
N N 0.41724(12) 0.06689(10) 0.20542(5) 0.0139(2) Uani 1 1 d . .
O1 O 0.38071(10) -0.08792(8) 0.29284(4) 0.01349(17) Uani 1 1 d . .
O2 O 0.13546(11) 0.14673(10) 0.14419(5) 0.0224(2) Uani 1 1 d . .
C1 C 0.30627(17) -0.27058(13) 0.16219(7) 0.0209(3) Uani 1 1 d . .
H11 H 0.280(2) -0.233(2) 0.1229(11) 0.038(6) Uiso 1 1 d . .
H12 H 0.230(2) -0.2719(18) 0.1836(10) 0.027(5) Uiso 1 1 d . .
C2 C 0.61350(14) -0.19934(12) 0.26674(6) 0.0160(2) Uani 1 1 d . .
H21 H 0.638(2) -0.2599(18) 0.2327(9) 0.027(5) Uiso 1 1 d . .
H22 H 0.559(2) -0.2432(17) 0.2954(9) 0.025(5) Uiso 1 1 d . .
C3 C 0.59804(16) -0.08442(13) 0.14695(7) 0.0202(3) Uani 1 1 d . .
H3A H 0.6432 -0.1548 0.1371 0.030 Uiso 1 1 calc R U
H3B H 0.6721 -0.0107 0.1656 0.030 Uiso 1 1 calc R U
H3C H 0.5433 -0.0696 0.1067 0.030 Uiso 1 1 calc R U
C11 C 0.1830(3) -0.5230(2) 0.07408(12) 0.0562(7) Uani 1 1 d . .
H11A H 0.0936 -0.5286 0.0918 0.084 Uiso 1 1 calc R U
H11B H 0.2007 -0.6061 0.0627 0.084 Uiso 1 1 calc R U
H11C H 0.1754 -0.4833 0.0349 0.084 Uiso 1 1 calc R U
C12 C 0.3484(2) -0.51275(16) 0.20880(10) 0.0406(5) Uani 1 1 d . .
H12A H 0.4343 -0.4719 0.2402 0.061 Uiso 1 1 calc R U
H12B H 0.3542 -0.5984 0.1942 0.061 Uiso 1 1 calc R U
H12C H 0.2634 -0.5119 0.2296 0.061 Uiso 1 1 calc R U
C13 C 0.5020(2) -0.42576(18) 0.10025(9) 0.0403(5) Uani 1 1 d . .
H13A H 0.5003 -0.3760 0.0649 0.060 Uiso 1 1 calc R U
H13B H 0.5073 -0.5103 0.0828 0.060 Uiso 1 1 calc R U
H13C H 0.5858 -0.3895 0.1339 0.060 Uiso 1 1 calc R U
C21 C 0.74665(18) 0.07201(14) 0.32714(8) 0.0275(3) Uani 1 1 d . .
H21A H 0.7238 0.0994 0.2850 0.041 Uiso 1 1 calc R U
H21B H 0.8336 0.1270 0.3524 0.041 Uiso 1 1 calc R U
H21C H 0.6669 0.0743 0.3514 0.041 Uiso 1 1 calc R U
C22 C 0.93060(15) -0.09131(15) 0.26784(7) 0.0224(3) Uani 1 1 d . .
H22A H 0.9625 -0.1694 0.2694 0.034 Uiso 1 1 calc R U
H22B H 1.0096 -0.0223 0.2880 0.034 Uiso 1 1 calc R U
H22C H 0.9004 -0.0829 0.2223 0.034 Uiso 1 1 calc R U
C23 C 0.82938(16) -0.13312(16) 0.39535(7) 0.0236(3) Uani 1 1 d . .
H23A H 0.7497 -0.1343 0.4199 0.035 Uiso 1 1 calc R U
H23B H 0.9132 -0.0724 0.4193 0.035 Uiso 1 1 calc R U
H23C H 0.8528 -0.2152 0.3899 0.035 Uiso 1 1 calc R U
C31 C 0.32758(13) -0.00696(11) 0.32882(6) 0.0117(2) Uani 1 1 d . .
C32 C 0.31937(13) 0.10642(11) 0.30706(6) 0.0129(2) Uani 1 1 d . .
C33 C 0.25914(14) 0.19419(11) 0.34212(6) 0.0147(2) Uani 1 1 d . .
H33A H 0.2548 0.2704 0.3270 0.018 Uiso 1 1 calc R U
C34 C 0.20646(14) 0.17071(11) 0.39816(6) 0.0144(2) Uani 1 1 d . .
C35 C 0.21866(13) 0.05809(11) 0.41976(6) 0.0134(2) Uani 1 1 d . .
H35A H 0.1839 0.0424 0.4588 0.016 Uiso 1 1 calc R U
C36 C 0.27826(13) -0.03195(11) 0.38771(6) 0.0119(2) Uani 1 1 d . .
C37 C 0.36791(14) 0.13624(12) 0.24792(6) 0.0143(2) Uani 1 1 d . .
H37A H 0.3634 0.2168 0.2387 0.017 Uiso 1 1 calc R U
C38 C 0.13918(16) 0.26184(13) 0.43599(7) 0.0196(3) Uani 1 1 d . .
H38A H 0.2089 0.3081 0.4736 0.029 Uiso 1 1 calc R U
H38B H 0.0553 0.2174 0.4512 0.029 Uiso 1 1 calc R U
H38C H 0.1095 0.3193 0.4078 0.029 Uiso 1 1 calc R U
C41 C 0.45867(15) 0.12994(12) 0.15255(6) 0.0159(2) Uani 1 1 d . .
C42 C 0.37247(15) 0.10361(13) 0.09097(6) 0.0180(2) Uani 1 1 d . .
C43 C 0.42343(17) 0.16310(15) 0.04113(7) 0.0240(3) Uani 1 1 d . .
H43A H 0.3673 0.1458 -0.0012 0.029 Uiso 1 1 calc R U
C44 C 0.55290(19) 0.24606(15) 0.05205(8) 0.0275(3) Uani 1 1 d . .
H44A H 0.5851 0.2850 0.0174 0.033 Uiso 1 1 calc R U
C45 C 0.63598(18) 0.27267(14) 0.11347(8) 0.0262(3) Uani 1 1 d . .
H45A H 0.7251 0.3300 0.1212 0.031 Uiso 1 1 calc R U
C46 C 0.58832(16) 0.21499(13) 0.16390(7) 0.0211(3) Uani 1 1 d . .
H46A H 0.6445 0.2338 0.2063 0.025 Uiso 1 1 calc R U
C51 C 0.23367(16) 0.01311(13) 0.07649(6) 0.0191(3) Uani 1 1 d . .
C52 C 0.11453(16) 0.03579(13) 0.10400(7) 0.0197(3) Uani 1 1 d . .
C53 C -0.01516(17) -0.04916(15) 0.08828(7) 0.0249(3) Uani 1 1 d . .
H53A H -0.0954 -0.0337 0.1072 0.030 Uiso 1 1 calc R U
C54 C -0.02670(19) -0.15699(15) 0.04466(8) 0.0293(3) Uani 1 1 d . .
H54A H -0.1148 -0.2158 0.0345 0.035 Uiso 1 1 calc R U
C55 C 0.08862(19) -0.17953(15) 0.01592(8) 0.0293(3) Uani 1 1 d . .
H55A H 0.0799 -0.2528 -0.0142 0.035 Uiso 1 1 calc R U
C56 C 0.21701(18) -0.09386(15) 0.03164(7) 0.0243(3) Uani 1 1 d . .
H56A H 0.2957 -0.1085 0.0113 0.029 Uiso 1 1 calc R U
C57 C 0.01529(18) 0.17967(16) 0.16881(9) 0.0288(3) Uani 1 1 d . .
H57A H -0.0610 0.1779 0.1324 0.043 Uiso 1 1 calc R U
H57B H 0.0434 0.2630 0.1941 0.043 Uiso 1 1 calc R U
H57C H -0.0195 0.1208 0.1969 0.043 Uiso 1 1 calc R U
C61 C 0.29101(13) -0.15124(11) 0.41495(6) 0.0119(2) Uani 1 1 d . .
C62 C 0.23204(14) -0.15609(11) 0.47965(6) 0.0139(2) Uani 1 1 d . .
H62A H 0.2841 -0.0837 0.5120 0.017 Uiso 1 1 calc R U
H62B H 0.1295 -0.1518 0.4723 0.017 Uiso 1 1 calc R U
C63 C 0.20783(14) -0.26668(11) 0.36616(6) 0.0143(2) Uani 1 1 d . .
H63A H 0.1050 -0.2637 0.3579 0.017 Uiso 1 1 calc R U
H63B H 0.2441 -0.2667 0.3242 0.017 Uiso 1 1 calc R U
C64 C 0.45075(13) -0.15964(12) 0.42879(6) 0.0138(2) Uani 1 1 d . .
H64A H 0.4916 -0.1577 0.3880 0.017 Uiso 1 1 calc R U
H64B H 0.5046 -0.0874 0.4609 0.017 Uiso 1 1 calc R U
C65 C 0.24859(14) -0.27524(12) 0.50676(6) 0.0158(2) Uani 1 1 d . .
H65A H 0.2094 -0.2757 0.5485 0.019 Uiso 1 1 calc R U
C66 C 0.22537(15) -0.38557(12) 0.39332(7) 0.0169(2) Uani 1 1 d . .
H66A H 0.1716 -0.4588 0.3610 0.020 Uiso 1 1 calc R U
C67 C 0.46732(14) -0.27901(12) 0.45559(6) 0.0163(2) Uani 1 1 d . .
H67A H 0.5710 -0.2827 0.4637 0.020 Uiso 1 1 calc R U
C68 C 0.16560(15) -0.38718(12) 0.45737(7) 0.0186(3) Uani 1 1 d . .
H68A H 0.0627 -0.3843 0.4495 0.022 Uiso 1 1 calc R U
H68B H 0.1752 -0.4643 0.4747 0.022 Uiso 1 1 calc R U
C69 C 0.38465(15) -0.39107(12) 0.40569(7) 0.0188(3) Uani 1 1 d . .
H69A H 0.3960 -0.4683 0.4225 0.023 Uiso 1 1 calc R U
H69B H 0.4234 -0.3908 0.3643 0.023 Uiso 1 1 calc R U
C70 C 0.40769(15) -0.28088(13) 0.51976(7) 0.0186(3) Uani 1 1 d . .
H70A H 0.4612 -0.2092 0.5523 0.022 Uiso 1 1 calc R U
H70B H 0.4189 -0.3574 0.5374 0.022 Uiso 1 1 calc R U
C71 C 0.8985(2) 0.6078(2) 0.14782(11) 0.0440(5) Uani 1 1 d . .
H71A H 0.8176 0.5545 0.1175 0.066 Uiso 1 1 calc R U
H71B H 0.9826 0.6215 0.1261 0.066 Uiso 1 1 calc R U
H71C H 0.8738 0.6873 0.1617 0.066 Uiso 1 1 calc R U
C72 C 0.93191(19) 0.54583(17) 0.20732(9) 0.0330(4) Uani 1 1 d . .
H72A H 0.9514 0.4636 0.1927 0.040 Uiso 1 1 calc R U
H72B H 1.0196 0.5960 0.2356 0.040 Uiso 1 1 calc R U
C73 C 0.81083(18) 0.53037(15) 0.24680(8) 0.0282(3) Uani 1 1 d . .
H73A H 0.7211 0.4883 0.2172 0.034 Uiso 1 1 calc R U
H73B H 0.7983 0.6133 0.2650 0.034 Uiso 1 1 calc R U
C74 C 0.8335(2) 0.45735(19) 0.30251(10) 0.0389(4) Uani 1 1 d . .
H74A H 0.9225 0.4993 0.3327 0.047 Uiso 1 1 calc R U
H74B H 0.8456 0.3740 0.2847 0.047 Uiso 1 1 calc R U
C75 C 0.7083(2) 0.4445(3) 0.34025(12) 0.0577(7) Uani 1 1 d . .
H75A H 0.7065 0.5253 0.3643 0.087 Uiso 1 1 calc R U
H75B H 0.7196 0.3864 0.3710 0.087 Uiso 1 1 calc R U
H75C H 0.6183 0.4136 0.3096 0.087 Uiso 1 1 calc R U

loop_
_atom_site_aniso_label
_atom_site_aniso_U_11
_atom_site_aniso_U_22
_atom_site_aniso_U_33
_atom_site_aniso_U_23
_atom_site_aniso_U_13
_atom_site_aniso_U_12
Ti 0.01548(11) 0.01070(10) 0.00956(10) 0.00070(7) 0.00127(7) 0.00411(8)
Si1 0.0450(3) 0.01467(18) 0.0220(2) -0.00343(15) -0.00826(18) 0.00775(18)
Si2 0.01679(17) 0.01886(17) 0.01272(16) 0.00150(13) -0.00006(13) 0.00512(14)
N 0.0167(5) 0.0140(5) 0.0116(5) 0.0032(4) 0.0023(4) 0.0041(4)
O1 0.0173(4) 0.0119(4) 0.0126(4) 0.0018(3) 0.0039(3) 0.0054(3)
O2 0.0219(5) 0.0236(5) 0.0233(5) 0.0005(4) 0.0064(4) 0.0093(4)
C1 0.0246(7) 0.0159(6) 0.0191(6) 0.0001(5) -0.0032(5) 0.0036(5)
C2 0.0176(6) 0.0156(6) 0.0149(6) 0.0019(4) 0.0015(5) 0.0050(5)
C3 0.0272(7) 0.0206(6) 0.0173(6) 0.0050(5) 0.0083(5) 0.0112(5)
C11 0.0673(15) 0.0344(10) 0.0496(13) -0.0209(9) -0.0218(11) 0.0082(10)
C12 0.0564(12) 0.0201(8) 0.0427(10) 0.0119(7) -0.0030(9) 0.0051(8)
C13 0.0667(13) 0.0341(9) 0.0253(8) -0.0019(7) 0.0050(8) 0.0299(9)
C21 0.0298(8) 0.0206(7) 0.0272(7) -0.0042(6) -0.0054(6) 0.0061(6)
C22 0.0191(6) 0.0292(7) 0.0184(6) 0.0059(5) 0.0026(5) 0.0026(5)
C23 0.0189(6) 0.0368(8) 0.0158(6) 0.0063(6) 0.0022(5) 0.0068(6)
C31 0.0127(5) 0.0103(5) 0.0117(5) 0.0003(4) 0.0006(4) 0.0031(4)
C32 0.0153(5) 0.0116(5) 0.0120(5) 0.0019(4) 0.0020(4) 0.0034(4)
C33 0.0188(6) 0.0112(5) 0.0147(5) 0.0020(4) 0.0017(4) 0.0050(4)
C34 0.0169(6) 0.0127(5) 0.0134(5) -0.0006(4) 0.0018(4) 0.0048(4)
C35 0.0146(5) 0.0136(5) 0.0117(5) 0.0010(4) 0.0022(4) 0.0029(4)
C36 0.0127(5) 0.0114(5) 0.0110(5) 0.0009(4) 0.0005(4) 0.0028(4)
C37 0.0176(6) 0.0115(5) 0.0142(5) 0.0036(4) 0.0017(4) 0.0040(4)
C38 0.0275(7) 0.0162(6) 0.0183(6) 0.0012(5) 0.0069(5) 0.0109(5)
C41 0.0228(6) 0.0147(5) 0.0141(5) 0.0054(4) 0.0071(5) 0.0089(5)
C42 0.0246(7) 0.0201(6) 0.0138(6) 0.0054(5) 0.0060(5) 0.0120(5)
C43 0.0335(8) 0.0300(7) 0.0162(6) 0.0098(5) 0.0099(6) 0.0176(6)
C44 0.0381(9) 0.0275(7) 0.0285(8) 0.0163(6) 0.0195(7) 0.0176(7)
C45 0.0300(8) 0.0211(7) 0.0338(8) 0.0120(6) 0.0161(6) 0.0081(6)
C46 0.0250(7) 0.0174(6) 0.0224(7) 0.0062(5) 0.0061(5) 0.0045(5)
C51 0.0250(7) 0.0225(6) 0.0120(5) 0.0045(5) 0.0009(5) 0.0108(5)
C52 0.0246(7) 0.0221(6) 0.0140(6) 0.0044(5) 0.0014(5) 0.0087(5)
C53 0.0248(7) 0.0298(8) 0.0203(7) 0.0074(6) 0.0007(5) 0.0060(6)
C54 0.0324(8) 0.0274(8) 0.0237(7) 0.0060(6) -0.0072(6) 0.0022(6)
C55 0.0410(9) 0.0261(7) 0.0181(7) -0.0007(6) -0.0068(6) 0.0112(7)
C56 0.0319(8) 0.0282(7) 0.0145(6) 0.0010(5) -0.0002(5) 0.0151(6)
C57 0.0292(8) 0.0304(8) 0.0329(8) 0.0058(6) 0.0131(7) 0.0149(6)
C61 0.0133(5) 0.0109(5) 0.0114(5) 0.0015(4) 0.0014(4) 0.0029(4)
C62 0.0160(6) 0.0131(5) 0.0132(5) 0.0024(4) 0.0035(4) 0.0035(4)
C63 0.0159(6) 0.0120(5) 0.0140(5) 0.0017(4) 0.0005(4) 0.0021(4)
C64 0.0126(5) 0.0144(5) 0.0141(5) 0.0028(4) 0.0012(4) 0.0026(4)
C65 0.0188(6) 0.0158(6) 0.0147(5) 0.0056(4) 0.0046(5) 0.0047(5)
C66 0.0209(6) 0.0116(5) 0.0174(6) 0.0024(4) 0.0023(5) 0.0019(5)
C67 0.0149(6) 0.0185(6) 0.0172(6) 0.0059(5) 0.0015(5) 0.0061(5)
C68 0.0208(6) 0.0143(6) 0.0214(6) 0.0056(5) 0.0047(5) 0.0026(5)
C69 0.0246(7) 0.0138(6) 0.0201(6) 0.0043(5) 0.0047(5) 0.0078(5)
C70 0.0206(6) 0.0210(6) 0.0156(6) 0.0070(5) 0.0018(5) 0.0063(5)
C71 0.0477(12) 0.0389(10) 0.0447(11) 0.0083(9) 0.0109(9) 0.0035(9)
C72 0.0300(8) 0.0311(8) 0.0366(9) 0.0039(7) 0.0050(7) 0.0045(7)
C73 0.0302(8) 0.0251(7) 0.0307(8) 0.0073(6) 0.0051(6) 0.0073(6)
C74 0.0301(9) 0.0448(11) 0.0423(10) 0.0211(9) -0.0016(7) 0.0050(8)
C75 0.0441(12) 0.0879(19) 0.0515(13) 0.0454(13) 0.0125(10) 0.0134(12)

loop_
_atom_type_symbol
_atom_type_description
_atom_type_scat_dispersion_real
_atom_type_scat_dispersion_imag
_atom_type_scat_source
C C 0.0033 0.0016 'International Tables Vol C Tables 4.2.6.8 and 6.1.1.4'
H H 0.0000 0.0000 'International Tables Vol C Tables 4.2.6.8 and 6.1.1.4'
N N 0.0061 0.0033 'International Tables Vol C Tables 4.2.6.8 and 6.1.1.4'
O O 0.0106 0.0060 'International Tables Vol C Tables 4.2.6.8 and 6.1.1.4'
Si Si 0.0817 0.0704 'International Tables Vol C Tables 4.2.6.8 and 6.1.1.4'
Ti Ti 0.2776 0.4457 'International Tables Vol C Tables 4.2.6.8 and 6.1.1.4'

loop_
_geom_angle_atom_site_label_1
_geom_angle_atom_site_label_2
_geom_angle_atom_site_label_3
_geom_angle
O1 Ti C1 103.43(5)
O1 Ti C2 90.77(5)
C1 Ti C2 106.60(6)
O1 Ti C3 154.33(5)
C1 Ti C3 101.33(6)
C2 Ti C3 88.61(5)
O1 Ti N 79.85(4)
C1 Ti N 116.30(5)
C2 Ti N 137.10(5)
C3 Ti N 83.21(5)
O1 Ti H11 114.1(5)
C1 Ti H11 23.8(5)
C2 Ti H11 125.3(5)
C3 Ti H11 86.7(5)
N Ti H11 96.2(5)
O1 Ti H12 82.6(5)
C1 Ti H12 21.4(5)
C2 Ti H12 111.8(5)
C3 Ti H12 121.3(5)
N Ti H12 108.3(5)
H11 Ti H12 36.1(6)
O1 Ti H22 73.5(4)
C1 Ti H22 96.0(4)
C2 Ti H22 22.7(4)
C3 Ti H22 110.6(4)
N Ti H22 142.1(4)
H11 Ti H22 119.0(7)
H12 Ti H22 94.6(6)
O1 Ti H21 110.9(4)
C1 Ti H21 91.5(4)
C2 Ti H21 22.5(4)
C3 Ti H21 75.0(4)
N Ti H21 147.7(4)
H11 Ti H21 105.8(7)
H12 Ti H21 103.3(6)
H22 Ti H21 37.6(6)
C1 Si1 C13 112.04(8)
C1 Si1 C12 110.19(8)
C13 Si1 C12 108.60(9)
C1 Si1 C11 111.70(9)
C13 Si1 C11 106.88(11)
C12 Si1 C11 107.23(11)
C2 Si2 C22 110.38(7)
C2 Si2 C21 111.43(7)
C22 Si2 C21 108.64(8)
C2 Si2 C23 111.19(7)
C22 Si2 C23 107.88(7)
C21 Si2 C23 107.18(7)
C37 N C41 112.43(11)
C37 N Ti 125.21(9)
C41 N Ti 122.08(8)
C31 O1 Ti 146.33(8)
C52 O2 C57 117.87(12)
Si1 C1 Ti 126.06(8)
Si2 C2 Ti 117.35(7)
O1 C31 C32 118.19(11)
O1 C31 C36 121.95(11)
C32 C31 C36 119.86(11)
C33 C32 C31 120.66(11)
C33 C32 C37 117.30(11)
C31 C32 C37 122.03(11)
C34 C33 C32 120.67(11)
C33 C34 C35 117.69(11)
C33 C34 C38 121.84(12)
C35 C34 C38 120.47(12)
C36 C35 C34 124.43(12)
C35 C36 C31 116.65(11)
C35 C36 C61 121.54(11)
C31 C36 C61 121.81(11)
N C37 C32 128.27(12)
C46 C41 C42 120.73(12)
C46 C41 N 118.36(12)
C42 C41 N 120.89(12)
C41 C42 C43 117.68(14)
C41 C42 C51 122.63(12)
C43 C42 C51 119.66(13)
C44 C43 C42 121.66(14)
C43 C44 C45 120.02(14)
C44 C45 C46 119.64(15)
C45 C46 C41 120.25(14)
C56 C51 C52 118.34(14)
C56 C51 C42 119.88(13)
C52 C51 C42 121.67(13)
O2 C52 C53 124.17(14)
O2 C52 C51 115.35(13)
C53 C52 C51 120.44(14)
C52 C53 C54 119.61(15)
C55 C54 C53 120.74(16)
C54 C55 C56 119.12(15)
C55 C56 C51 121.69(15)
C36 C61 C62 112.09(10)
C36 C61 C63 111.31(10)
C62 C61 C63 107.58(10)
C36 C61 C64 109.57(10)
C62 C61 C64 107.48(10)
C63 C61 C64 108.68(10)
C65 C62 C61 111.19(10)
C66 C63 C61 110.66(10)
C67 C64 C61 110.95(10)
C68 C65 C70 109.86(11)
C68 C65 C62 109.47(11)
C70 C65 C62 109.61(11)
C68 C66 C69 109.60(11)
C68 C66 C63 109.54(11)
C69 C66 C63 109.66(11)
C70 C67 C69 109.45(11)
C70 C67 C64 109.61(11)
C69 C67 C64 109.47(10)
C65 C68 C66 109.10(11)
C67 C69 C66 109.46(11)
C67 C70 C65 108.98(11)
C73 C72 C71 112.77(16)
C72 C73 C74 114.39(15)
C73 C74 C75 112.01(16)

loop_
_geom_bond_atom_site_label_1
_geom_bond_atom_site_label_2
_geom_bond_distance
Ti O1 1.8968(9)
Ti C1 2.0595(14)
Ti C2 2.0937(13)
Ti C3 2.1389(14)
Ti N 2.2629(11)
Ti H11 2.42(2)
Ti H12 2.438(19)
Ti H22 2.473(19)
Ti H21 2.534(19)
Si1 C1 1.8599(15)
Si1 C13 1.870(2)
Si1 C12 1.8748(19)
Si1 C11 1.878(2)
Si2 C2 1.8623(14)
Si2 C22 1.8693(15)
Si2 C21 1.8747(16)
Si2 C23 1.8750(15)
N C37 1.3025(17)
N C41 1.4469(16)
O1 C31 1.3239(15)
O2 C52 1.3697(17)
O2 C57 1.4207(18)
C31 C32 1.4093(17)
C31 C36 1.4226(17)
C32 C33 1.4082(17)
C32 C37 1.4383(17)
C33 C34 1.3769(18)
C34 C35 1.4073(17)
C34 C38 1.5053(18)
C35 C36 1.3932(17)
C36 C61 1.5312(17)
C41 C46 1.391(2)
C41 C42 1.3991(19)
C42 C43 1.4019(19)
C42 C51 1.485(2)
C43 C44 1.379(2)
C44 C45 1.384(2)
C45 C46 1.391(2)
C51 C56 1.391(2)
C51 C52 1.403(2)
C52 C53 1.390(2)
C53 C54 1.392(2)
C54 C55 1.383(3)
C55 C56 1.385(2)
C61 C62 1.5430(17)
C61 C63 1.5490(17)
C61 C64 1.5497(17)
C62 C65 1.5359(18)
C63 C66 1.5358(18)
C64 C67 1.5352(18)
C65 C68 1.5296(19)
C65 C70 1.5346(19)
C66 C68 1.5318(19)
C66 C69 1.535(2)
C67 C70 1.5336(19)
C67 C69 1.5350(19)
C71 C72 1.525(3)
C72 C73 1.517(2)
C73 C74 1.520(2)
C74 C75 1.526(3)
